data_1550820
loop_
_publ_author_name
'Li, Qing-Zhu'
'Zhang, Xiang'
'Xie, Ke'
'Dai, Qing-Song'
'Zeng, Rong'
'Liu, Yan-Qing'
'Jia, Zhi-Qiang'
'Feng, Xin'
'Li, Jun-Long'

_publ_section_title
;
 Diastereodivergent synthesis of cyclopropanes via on-water [2 + 1]
 annulations of diazo compounds with electron-deficient alkenes
;
_journal_issue 9
_journal_name_full 'Green Chemistry'
_journal_page_first 2375
_journal_paper_doi 10.1039/C9GC00278B
_journal_volume 21
_journal_year 2019
_chemical_formula_moiety 'C24 H19 N3 O3'
_chemical_formula_sum 'C24 H19 N3 O3'
_chemical_formula_weight 397.42
_space_group_crystal_system monoclinic
_space_group_IT_number 14
_space_group_name_Hall '-P 2yn'
_space_group_name_H-M_alt 'P 1 21/n 1'
_symmetry_space_group_name_Hall '-P 2yn'
_symmetry_space_group_name_H-M 'P 1 21/n 1'
_atom_sites_solution_hydrogens geom
_atom_sites_solution_primary direct
_audit_creation_date 2018-01-11
_audit_creation_method
;
Olex2 1.2
(compiled 2017.08.10 svn.r3458 for OlexSys, GUI svn.r5381)
;
_audit_update_record
;
2018-11-29 deposited with the CCDC.    2019-03-29 downloaded from the CCDC.
;
_cell_angle_alpha 90
_cell_angle_beta 108.476(8)
_cell_angle_gamma 90
_cell_formula_units_Z 4
_cell_length_a 13.6825(10)
_cell_length_b 10.7919(5)
_cell_length_c 14.7575(12)
_cell_measurement_reflns_used 3810
_cell_measurement_temperature 293.06(10)
_cell_measurement_theta_max 72.2870
_cell_measurement_theta_min 4.2180
_cell_volume 2066.8(3)
_computing_cell_refinement
;
CrysAlisPro, Agilent Technologies,
Version 1.171.37.35 (release 13-08-2014 CrysAlis171 .NET)
(compiled Aug 13 2014,18:06:01)
;
_computing_data_collection
;
CrysAlisPro, Agilent Technologies,
Version 1.171.37.35 (release 13-08-2014 CrysAlis171 .NET)
(compiled Aug 13 2014,18:06:01)
;
_computing_data_reduction
;
CrysAlisPro, Agilent Technologies,
Version 1.171.37.35 (release 13-08-2014 CrysAlis171 .NET)
(compiled Aug 13 2014,18:06:01)
;
_computing_molecular_graphics 'Olex2 (Dolomanov et al., 2009)'
_computing_publication_material 'Olex2 (Dolomanov et al., 2009)'
_computing_structure_refinement 'ShelXL (Sheldrick, 2015)'
_computing_structure_solution 'ShelXT (Sheldrick, 2015)'
_diffrn_ambient_environment air
_diffrn_ambient_temperature 293.06(10)
_diffrn_detector 'CCD plate'
_diffrn_detector_area_resol_mean 15.9595
_diffrn_detector_type EosS2
_diffrn_measured_fraction_theta_full 0.999
_diffrn_measured_fraction_theta_max 0.980
_diffrn_measurement_details
;
#__ type_ start__ end____ width___ exp.time_
  1 omega   23.00   90.00   1.0000    1.0000
omega____ theta____ kappa____ phi______ frames
    -       36.2921 -125.0000   30.0000 67

#__ type_ start__ end____ width___ exp.time_
  2 omega   23.00   90.00   1.0000    1.0000
omega____ theta____ kappa____ phi______ frames
    -       36.2921 -125.0000  -60.0000 67

#__ type_ start__ end____ width___ exp.time_
  3 omega   23.00   90.00   1.0000    1.0000
omega____ theta____ kappa____ phi______ frames
    -       36.2921 -125.0000    0.0000 67

#__ type_ start__ end____ width___ exp.time_
  4 omega    1.00   75.00   1.0000    1.0000
omega____ theta____ kappa____ phi______ frames
    -       36.2921  -99.0000   90.0000 74

#__ type_ start__ end____ width___ exp.time_
  5 omega  -33.00   55.00   1.0000    1.0000
omega____ theta____ kappa____ phi______ frames
    -       36.2921  -38.0000  -90.0000 88

#__ type_ start__ end____ width___ exp.time_
  6 omega  -31.00   63.00   1.0000    1.0000
omega____ theta____ kappa____ phi______ frames
    -       36.2921  -77.0000  150.0000 94

#__ type_ start__ end____ width___ exp.time_
  7 omega   40.00  135.00   1.0000    3.8400
omega____ theta____ kappa____ phi______ frames
    -      108.0000  -77.0000  -30.0000 95

#__ type_ start__ end____ width___ exp.time_
  8 omega   38.00   91.00   1.0000    3.8400
omega____ theta____ kappa____ phi______ frames
    -      108.0000  -30.0000  120.0000 53

#__ type_ start__ end____ width___ exp.time_
  9 omega   40.00   98.00   1.0000    3.8400
omega____ theta____ kappa____ phi______ frames
    -      108.0000  -45.0000  -30.0000 58

#__ type_ start__ end____ width___ exp.time_
 10 omega   87.00  178.00   1.0000    3.8400
omega____ theta____ kappa____ phi______ frames
    -      108.0000   30.0000   30.0000 91

#__ type_ start__ end____ width___ exp.time_
 11 omega  100.00  178.00   1.0000    3.8400
omega____ theta____ kappa____ phi______ frames
    -      108.0000  111.0000  -30.0000 78

#__ type_ start__ end____ width___ exp.time_
 12 omega   81.00  176.00   1.0000    3.8400
omega____ theta____ kappa____ phi______ frames
    -      108.0000   77.0000   90.0000 95

#__ type_ start__ end____ width___ exp.time_
 13 omega   90.00  175.00   1.0000    3.8400
omega____ theta____ kappa____ phi______ frames
    -      108.0000   61.0000   60.0000 85

#__ type_ start__ end____ width___ exp.time_
 14 omega   20.00  104.00   1.0000    1.0000
omega____ theta____ kappa____ phi______ frames
    -       36.2921   57.0000   60.0000 84

#__ type_ start__ end____ width___ exp.time_
 15 omega   10.00  104.00   1.0000    1.0000
omega____ theta____ kappa____ phi______ frames
    -       36.2921   77.0000  150.0000 94

#__ type_ start__ end____ width___ exp.time_
 16 omega   20.00   89.00   1.0000    1.0000
omega____ theta____ kappa____ phi______ frames
    -       36.2921   57.0000  -30.0000 69

#__ type_ start__ end____ width___ exp.time_
 17 omega   10.00  104.00   1.0000    1.0000
omega____ theta____ kappa____ phi______ frames
    -       36.2921   77.0000 -120.0000 94
;
_diffrn_measurement_device 'four-circle diffractometer'
_diffrn_measurement_device_type 'New Gemini, Dual, Cu at zero, EosS2'
_diffrn_measurement_method '\w scans'
_diffrn_orient_matrix_UB_11 -0.0377809000
_diffrn_orient_matrix_UB_12 -0.0890125000
_diffrn_orient_matrix_UB_13 0.0633186000
_diffrn_orient_matrix_UB_21 0.0970130000
_diffrn_orient_matrix_UB_22 -0.0801843000
_diffrn_orient_matrix_UB_23 0.0150546000
_diffrn_orient_matrix_UB_31 0.0573449000
_diffrn_orient_matrix_UB_32 0.0774978000
_diffrn_orient_matrix_UB_33 0.0886978000
_diffrn_radiation_monochromator graphite
_diffrn_radiation_probe x-ray
_diffrn_radiation_type CuK\a
_diffrn_radiation_wavelength 1.54184
_diffrn_reflns_av_R_equivalents 0.0456
_diffrn_reflns_av_unetI/netI 0.0296
_diffrn_reflns_Laue_measured_fraction_full 0.999
_diffrn_reflns_Laue_measured_fraction_max 0.980
_diffrn_reflns_limit_h_max 14
_diffrn_reflns_limit_h_min -16
_diffrn_reflns_limit_k_max 13
_diffrn_reflns_limit_k_min -8
_diffrn_reflns_limit_l_max 18
_diffrn_reflns_limit_l_min -17
_diffrn_reflns_number 11754
_diffrn_reflns_point_group_measured_fraction_full 0.999
_diffrn_reflns_point_group_measured_fraction_max 0.980
_diffrn_reflns_theta_full 67.684
_diffrn_reflns_theta_max 72.697
_diffrn_reflns_theta_min 5.175
_diffrn_source 'Enhance (Cu) X-ray Source'
_exptl_absorpt_coefficient_mu 0.697
_exptl_absorpt_correction_T_max 1.00000
_exptl_absorpt_correction_T_min 0.51664
_exptl_absorpt_correction_type multi-scan
_exptl_absorpt_process_details
;
CrysAlisPro, Agilent Technologies,
Version 1.171.37.35 (release 13-08-2014 CrysAlis171 .NET)
(compiled Aug 13 2014,18:06:01)
Empirical absorption correction using spherical harmonics,
 implemented in SCALE3 ABSPACK scaling algorithm.
;
_exptl_crystal_colour 'clear yellowish yellow'
_exptl_crystal_colour_lustre clear
_exptl_crystal_colour_modifier yellowish
_exptl_crystal_colour_primary yellow
_exptl_crystal_density_diffrn 1.277
_exptl_crystal_description block
_exptl_crystal_F_000 832
_exptl_crystal_size_max 0.6
_exptl_crystal_size_mid 0.5
_exptl_crystal_size_min 0.4
_refine_diff_density_max 0.271
_refine_diff_density_min -0.392
_refine_diff_density_rms 0.082
_refine_ls_extinction_method none
_refine_ls_goodness_of_fit_ref 1.034
_refine_ls_hydrogen_treatment constr
_refine_ls_matrix_type full
_refine_ls_number_parameters 273
_refine_ls_number_reflns 4039
_refine_ls_number_restraints 0
_refine_ls_restrained_S_all 1.034
_refine_ls_R_factor_all 0.0817
_refine_ls_R_factor_gt 0.0709
_refine_ls_shift/su_max 0.000
_refine_ls_shift/su_mean 0.000
_refine_ls_structure_factor_coef Fsqd
_refine_ls_weighting_details 'w=1/[\s^2^(Fo^2^)+(0.1298P)^2^+0.2810P] where P=(Fo^2^+2Fc^2^)/3'
_refine_ls_weighting_scheme calc
_refine_ls_wR_factor_gt 0.1951
_refine_ls_wR_factor_ref 0.2150
_reflns_Friedel_coverage 0.000
_reflns_number_gt 3198
_reflns_number_total 4039
_reflns_threshold_expression 'I > 2\s(I)'
_cod_data_source_file c9gc00278b2.cif
_cod_data_source_block lq-zx-180110a
_cod_depositor_comments 'Adding full bibliography for 1550819--1550820.cif.'
_cod_database_code 1550820
_shelx_shelxl_version_number 2014/7
_shelx_space_group_comment
;
The symmetry employed for this shelxl refinement is uniquely defined
by the following loop, which should always be used as a source of
symmetry information in preference to the above space-group names.
They are only intended as comments.
;
_reflns_odcompleteness_completeness 99.87
_reflns_odcompleteness_iscentric 1
_reflns_odcompleteness_theta 66.97
_olex2_refinement_description
;
1. Fixed Uiso
 At 1.2 times of:
  All C(H) groups, All C(H,H) groups
 At 1.5 times of:
  All C(H,H,H) groups
2.a Secondary CH2 refined with riding coordinates:
 C9(H9A,H9B), C23(H23A,H23B)
2.b Aromatic/amide H refined with riding coordinates:
 C17(H17), C5(H5), C1(H1), C16(H16), C2(H2), C14(H14), C3(H3), C4(H4), C15(H15)
2.c Idealised Me refined as rotating group:
 C12(H12A,H12B,H12C), C24(H24A,H24B,H24C)
;
_olex2_date_sample_data_collection 2018-01-10
_olex2_submission_special_instructions 'No special instructions were received'

loop_
_space_group_symop_operation_xyz
'x, y, z'
'-x+1/2, y+1/2, -z+1/2'
'-x, -y, -z'
'x-1/2, -y-1/2, z-1/2'

loop_
_atom_site_label
_atom_site_type_symbol
_atom_site_fract_x
_atom_site_fract_y
_atom_site_fract_z
_atom_site_U_iso_or_equiv
_atom_site_adp_type
_atom_site_occupancy
_atom_site_site_symmetry_order
_atom_site_calc_flag
_atom_site_refinement_flags_posn
O1 O 0.51664(14) 0.83398(15) 0.22921(12) 0.0750(5) Uani 1 1 d .
O2 O 0.56466(16) 0.89420(14) 0.38116(13) 0.0791(5) Uani 1 1 d .
O3 O 0.56732(14) 0.40604(14) 0.37799(14) 0.0763(5) Uani 1 1 d .
N3 N 0.72934(15) 0.45441(16) 0.37450(15) 0.0657(5) Uani 1 1 d .
C10 C 0.63364(16) 0.61630(18) 0.40312(15) 0.0560(5) Uani 1 1 d .
C18 C 0.73829(16) 0.66191(19) 0.40997(15) 0.0575(5) Uani 1 1 d .
C13 C 0.79147(17) 0.5605(2) 0.39077(16) 0.0615(5) Uani 1 1 d .
C22 C 0.53677(16) 0.81164(18) 0.31220(16) 0.0568(5) Uani 1 1 d .
C6 C 0.35515(17) 0.5764(2) 0.31741(16) 0.0631(5) Uani 1 1 d .
C7 C 0.44454(17) 0.60609(18) 0.28582(16) 0.0588(5) Uani 1 1 d .
C8 C 0.52951(15) 0.68285(17) 0.35036(15) 0.0534(5) Uani 1 1 d .
C11 C 0.63617(17) 0.47968(19) 0.38407(17) 0.0615(5) Uani 1 1 d .
C9 C 0.56384(16) 0.66205(18) 0.45599(15) 0.0581(5) Uani 1 1 d .
H9A H 0.5861 0.7339 0.4968 0.070 Uiso 1 1 calc R
H9B H 0.5269 0.6005 0.4804 0.070 Uiso 1 1 calc R
C17 C 0.78790(18) 0.7737(2) 0.43405(18) 0.0675(6) Uani 1 1 d .
H17 H 0.7536 0.8417 0.4482 0.081 Uiso 1 1 calc R
N2 N 0.6157(2) 0.5848(2) 0.1533(2) 0.0977(8) Uani 1 1 d .
C5 C 0.31065(19) 0.6678(2) 0.35753(19) 0.0738(6) Uani 1 1 d .
H5 H 0.3373 0.7478 0.3646 0.089 Uiso 1 1 calc R
C19 C 0.4508(2) 0.5672(2) 0.20109(17) 0.0678(6) Uani 1 1 d .
C1 C 0.31651(18) 0.4566(2) 0.31010(18) 0.0703(6) Uani 1 1 d .
H1 H 0.3465 0.3942 0.2844 0.084 Uiso 1 1 calc R
C21 C 0.5425(2) 0.5811(2) 0.17414(19) 0.0755(7) Uani 1 1 d .
C16 C 0.8896(2) 0.7837(3) 0.4369(2) 0.0796(7) Uani 1 1 d .
H16 H 0.9237 0.8591 0.4528 0.096 Uiso 1 1 calc R
C2 C 0.2333(2) 0.4300(3) 0.3410(2) 0.0812(7) Uani 1 1 d .
H2 H 0.2081 0.3495 0.3368 0.097 Uiso 1 1 calc R
C14 C 0.8933(2) 0.5688(3) 0.3934(2) 0.0777(7) Uani 1 1 d .
H14 H 0.9283 0.5007 0.3804 0.093 Uiso 1 1 calc R
C3 C 0.1880(2) 0.5220(3) 0.3777(2) 0.0879(8) Uani 1 1 d .
H3 H 0.1307 0.5043 0.3965 0.105 Uiso 1 1 calc R
C4 C 0.2269(2) 0.6403(3) 0.3870(2) 0.0892(8) Uani 1 1 d .
H4 H 0.1967 0.7020 0.4132 0.107 Uiso 1 1 calc R
C15 C 0.9409(2) 0.6833(3) 0.4163(2) 0.0863(8) Uani 1 1 d .
H15 H 1.0090 0.6924 0.4178 0.104 Uiso 1 1 calc R
C12 C 0.7597(2) 0.3326(2) 0.3518(2) 0.0890(8) Uani 1 1 d .
H12A H 0.7743 0.3361 0.2924 0.133 Uiso 1 1 calc GR
H12B H 0.7048 0.2749 0.3464 0.133 Uiso 1 1 calc GR
H12C H 0.8202 0.3062 0.4016 0.133 Uiso 1 1 calc GR
C20 C 0.3680(3) 0.5036(3) 0.1314(2) 0.0877(8) Uani 1 1 d .
N1 N 0.3040(3) 0.4547(3) 0.0748(2) 0.1265(13) Uani 1 1 d .
C23 C 0.5756(3) 1.0227(2) 0.3545(2) 0.0941(9) Uani 1 1 d .
H23A H 0.6468 1.0487 0.3814 0.113 Uiso 1 1 calc R
H23B H 0.5561 1.0297 0.2856 0.113 Uiso 1 1 calc R
C24 C 0.5122(5) 1.0989(3) 0.3890(4) 0.182(3) Uani 1 1 d .
H24A H 0.5141 1.1820 0.3663 0.273 Uiso 1 1 calc GR
H24B H 0.5364 1.0985 0.4576 0.273 Uiso 1 1 calc GR
H24C H 0.4428 1.0685 0.3666 0.273 Uiso 1 1 calc GR

loop_
_atom_site_aniso_label
_atom_site_aniso_U_11
_atom_site_aniso_U_22
_atom_site_aniso_U_33
_atom_site_aniso_U_23
_atom_site_aniso_U_13
_atom_site_aniso_U_12
O1 0.0948(12) 0.0596(9) 0.0749(10) 0.0114(8) 0.0332(9) -0.0032(8)
O2 0.1168(14) 0.0458(8) 0.0804(11) 0.0000(7) 0.0390(10) -0.0042(8)
O3 0.0766(10) 0.0502(8) 0.1119(13) 0.0049(8) 0.0437(10) -0.0037(7)
N3 0.0706(11) 0.0519(9) 0.0852(12) 0.0007(8) 0.0395(10) 0.0078(8)
C10 0.0599(11) 0.0470(10) 0.0686(12) 0.0035(8) 0.0309(9) 0.0026(8)
C18 0.0601(11) 0.0538(11) 0.0649(12) 0.0039(9) 0.0287(9) 0.0017(8)
C13 0.0627(12) 0.0612(11) 0.0691(12) 0.0027(9) 0.0328(10) 0.0055(9)
C22 0.0554(11) 0.0480(10) 0.0739(13) 0.0053(9) 0.0304(9) 0.0028(8)
C6 0.0568(11) 0.0665(12) 0.0681(12) 0.0083(10) 0.0227(10) -0.0038(9)
C7 0.0632(12) 0.0496(10) 0.0693(12) 0.0059(9) 0.0293(10) -0.0004(8)
C8 0.0569(11) 0.0451(9) 0.0665(12) 0.0024(8) 0.0315(9) 0.0009(8)
C11 0.0677(13) 0.0490(10) 0.0761(13) 0.0048(9) 0.0343(10) 0.0027(9)
C9 0.0619(12) 0.0518(10) 0.0690(12) 0.0037(9) 0.0326(10) 0.0028(8)
C17 0.0652(13) 0.0621(12) 0.0789(14) -0.0022(10) 0.0282(11) -0.0037(10)
N2 0.129(2) 0.0783(14) 0.1169(19) -0.0139(13) 0.0839(18) -0.0165(14)
C5 0.0656(14) 0.0740(14) 0.0894(16) 0.0017(12) 0.0355(12) -0.0020(11)
C19 0.0833(15) 0.0573(11) 0.0694(13) 0.0012(10) 0.0336(11) -0.0120(10)
C1 0.0649(13) 0.0694(13) 0.0794(15) 0.0085(11) 0.0269(11) -0.0096(10)
C21 0.1040(19) 0.0591(12) 0.0783(15) -0.0088(11) 0.0499(15) -0.0137(12)
C16 0.0678(14) 0.0776(15) 0.0962(18) -0.0013(13) 0.0300(13) -0.0154(12)
C2 0.0654(14) 0.0900(17) 0.0892(17) 0.0144(14) 0.0258(12) -0.0192(13)
C14 0.0665(14) 0.0861(16) 0.0931(17) -0.0020(13) 0.0431(13) 0.0081(12)
C3 0.0613(14) 0.117(2) 0.0930(18) 0.0116(17) 0.0358(13) -0.0116(15)
C4 0.0689(15) 0.108(2) 0.102(2) -0.0013(17) 0.0439(14) 0.0015(15)
C15 0.0613(14) 0.0996(19) 0.107(2) 0.0030(16) 0.0393(14) -0.0074(13)
C12 0.097(2) 0.0632(14) 0.121(2) -0.0089(14) 0.0546(18) 0.0159(13)
C20 0.116(2) 0.0804(16) 0.0669(15) 0.0038(13) 0.0296(15) -0.0305(16)
N1 0.163(3) 0.118(2) 0.0829(17) 0.0026(16) 0.0163(18) -0.062(2)
C23 0.136(3) 0.0488(12) 0.106(2) 0.0026(13) 0.0511(19) -0.0119(14)
C24 0.292(8) 0.0490(16) 0.283(7) 0.011(3) 0.201(7) 0.017(3)

loop_
_atom_type_symbol
_atom_type_description
_atom_type_scat_dispersion_real
_atom_type_scat_dispersion_imag
_atom_type_scat_source
C C 0.0181 0.0091 'International Tables Vol C Tables 4.2.6.8 and 6.1.1.4'
H H 0.0000 0.0000 'International Tables Vol C Tables 4.2.6.8 and 6.1.1.4'
N N 0.0311 0.0180 'International Tables Vol C Tables 4.2.6.8 and 6.1.1.4'
O O 0.0492 0.0322 'International Tables Vol C Tables 4.2.6.8 and 6.1.1.4'

loop_
_geom_angle_atom_site_label_1
_geom_angle_atom_site_label_2
_geom_angle_atom_site_label_3
_geom_angle
C22 O2 C23 117.6(2)
C13 N3 C12 125.3(2)
C11 N3 C13 110.98(17)
C11 N3 C12 123.7(2)
C18 C10 C8 125.96(17)
C18 C10 C11 104.99(16)
C18 C10 C9 127.99(19)
C11 C10 C8 115.36(18)
C9 C10 C8 58.46(13)
C9 C10 C11 118.53(17)
C13 C18 C10 106.26(18)
C17 C18 C10 134.0(2)
C17 C18 C13 119.7(2)
C18 C13 N3 110.46(18)
C14 C13 N3 127.5(2)
C14 C13 C18 121.9(2)
O1 C22 O2 125.04(19)
O1 C22 C8 123.1(2)
O2 C22 C8 111.79(18)
C5 C6 C7 120.0(2)
C5 C6 C1 119.2(2)
C1 C6 C7 120.8(2)
C6 C7 C8 118.25(18)
C19 C7 C6 121.9(2)
C19 C7 C8 119.87(19)
C22 C8 C10 116.71(17)
C7 C8 C10 117.61(16)
C7 C8 C22 113.60(18)
C9 C8 C10 58.45(13)
C9 C8 C22 119.29(18)
C9 C8 C7 120.26(16)
O3 C11 N3 126.5(2)
O3 C11 C10 126.34(19)
N3 C11 C10 107.17(17)
C10 C9 C8 63.09(14)
C10 C9 H9A 117.4
C10 C9 H9B 117.4
C8 C9 H9A 117.4
C8 C9 H9B 117.4
H9A C9 H9B 114.5
C18 C17 H17 120.5
C18 C17 C16 119.1(2)
C16 C17 H17 120.5
C6 C5 H5 119.9
C4 C5 C6 120.1(3)
C4 C5 H5 119.9
C7 C19 C21 122.8(2)
C7 C19 C20 123.0(2)
C21 C19 C20 114.2(2)
C6 C1 H1 120.0
C2 C1 C6 120.1(3)
C2 C1 H1 120.0
N2 C21 C19 176.0(3)
C17 C16 H16 119.7
C15 C16 C17 120.7(2)
C15 C16 H16 119.7
C1 C2 H2 119.9
C3 C2 C1 120.2(3)
C3 C2 H2 119.9
C13 C14 H14 121.4
C13 C14 C15 117.1(2)
C15 C14 H14 121.4
C2 C3 H3 119.9
C2 C3 C4 120.2(2)
C4 C3 H3 119.9
C5 C4 H4 119.9
C3 C4 C5 120.2(3)
C3 C4 H4 119.9
C16 C15 C14 121.5(2)
C16 C15 H15 119.3
C14 C15 H15 119.3
N3 C12 H12A 109.5
N3 C12 H12B 109.5
N3 C12 H12C 109.5
H12A C12 H12B 109.5
H12A C12 H12C 109.5
H12B C12 H12C 109.5
N1 C20 C19 178.2(3)
O2 C23 H23A 109.8
O2 C23 H23B 109.8
H23A C23 H23B 108.3
C24 C23 O2 109.3(3)
C24 C23 H23A 109.8
C24 C23 H23B 109.8
C23 C24 H24A 109.5
C23 C24 H24B 109.5
C23 C24 H24C 109.5
H24A C24 H24B 109.5
H24A C24 H24C 109.5
H24B C24 H24C 109.5

loop_
_geom_bond_atom_site_label_1
_geom_bond_atom_site_label_2
_geom_bond_distance
O1 C22 1.192(3)
O2 C22 1.315(3)
O2 C23 1.462(3)
O3 C11 1.214(3)
N3 C13 1.400(3)
N3 C11 1.354(3)
N3 C12 1.449(3)
C10 C18 1.487(3)
C10 C8 1.565(3)
C10 C11 1.503(3)
C10 C9 1.496(3)
C18 C13 1.393(3)
C18 C17 1.375(3)
C13 C14 1.384(3)
C22 C8 1.515(3)
C6 C7 1.476(3)
C6 C5 1.387(3)
C6 C1 1.388(3)
C7 C8 1.498(3)
C7 C19 1.347(3)
C8 C9 1.496(3)
C9 H9A 0.9700
C9 H9B 0.9700
C17 H17 0.9300
C17 C16 1.383(4)
N2 C21 1.137(3)
C5 H5 0.9300
C5 C4 1.381(3)
C19 C21 1.439(3)
C19 C20 1.439(4)
C1 H1 0.9300
C1 C2 1.384(3)
C16 H16 0.9300
C16 C15 1.376(4)
C2 H2 0.9300
C2 C3 1.370(4)
C14 H14 0.9300
C14 C15 1.387(4)
C3 H3 0.9300
C3 C4 1.373(4)
C4 H4 0.9300
C15 H15 0.9300
C12 H12A 0.9600
C12 H12B 0.9600
C12 H12C 0.9600
C20 N1 1.131(4)
C23 H23A 0.9700
C23 H23B 0.9700
C23 C24 1.402(5)
C24 H24A 0.9600
C24 H24B 0.9600
C24 H24C 0.9600
